data_7133717
loop_
_publ_author_name
'Liu, Shilei'
'Nan, Jiang'
'An, Nan'
'Cao, Rui'
'Zhu, Lanxin'
'Yan, Qiang'
'Zhang, Hanqing'
'Liang, Chengyuan'

_publ_section_title
;
 Palladium/norbornene-catalyzed C-H/N-H cycloaddition of carbazoles with
 2-halobenzoic acid derivatives.
;
_journal_issue 82
_journal_name_full 'Chemical communications (Cambridge, England)'
_journal_page_first 11746
_journal_page_last 11749
_journal_paper_doi 10.1039/d4cc03720k
_journal_volume 60
_journal_year 2024
_chemical_formula_moiety 'C27 H27 N O'
_chemical_formula_sum 'C27 H27 N O'
_chemical_formula_weight 381.49
_space_group_crystal_system triclinic
_space_group_IT_number 2
_space_group_name_Hall '-P 1'
_space_group_name_H-M_alt 'P -1'
_atom_sites_solution_hydrogens geom
_atom_sites_solution_primary dual
_audit_creation_date 2023-09-22
_audit_creation_method
;
Olex2 1.5
(compiled 2022.04.07 svn.rca3783a0 for OlexSys, GUI svn.r6498)
;
_audit_update_record
;
2024-06-27 deposited with the CCDC.	2024-09-13 downloaded from the CCDC.
;
_cell_angle_alpha 76.338(13)
_cell_angle_beta 79.786(14)
_cell_angle_gamma 78.458(14)
_cell_formula_units_Z 2
_cell_length_a 7.057(3)
_cell_length_b 12.282(4)
_cell_length_c 13.493(5)
_cell_measurement_reflns_used 2375
_cell_measurement_temperature 293.00
_cell_measurement_theta_max 20.72
_cell_measurement_theta_min 2.57
_cell_volume 1103.0(7)
_computing_cell_refinement 'SAINT V8.40B (Bruker, 2019)'
_computing_data_collection 'APEX5 V2022.08-RC130 (Bruker, 2023)'
_computing_data_reduction 'SAINT V8.40B (Bruker, 2019)'
_computing_molecular_graphics 'Olex2 1.5 (Dolomanov et al., 2009)'
_computing_publication_material 'Olex2 1.5 (Dolomanov et al., 2009)'
_computing_structure_refinement 'SHELXL 2019/3 (Sheldrick, 2015)'
_computing_structure_solution 'SHELXT 2018/2 (Sheldrick, 2018)'
_diffrn_ambient_temperature 293.00
_diffrn_detector CPAD
_diffrn_detector_area_resol_mean 7.41
_diffrn_detector_type 'Bruker PHOTON III'
_diffrn_measured_fraction_theta_full 0.991
_diffrn_measured_fraction_theta_max 0.990
_diffrn_measurement_device 'four-circle diffractometer'
_diffrn_measurement_device_type 'Bruker D8 VENTURE dual wavelength Mo/Cu'
_diffrn_measurement_method '\w and \f scans'
_diffrn_radiation_monochromator 'Helios Multi-layer Optic'
_diffrn_radiation_probe x-ray
_diffrn_radiation_type MoK\a
_diffrn_radiation_wavelength 0.71073
_diffrn_reflns_av_R_equivalents 0.1207
_diffrn_reflns_av_unetI/netI 0.0655
_diffrn_reflns_Laue_measured_fraction_full 0.991
_diffrn_reflns_Laue_measured_fraction_max 0.990
_diffrn_reflns_limit_h_max 9
_diffrn_reflns_limit_h_min -9
_diffrn_reflns_limit_k_max 15
_diffrn_reflns_limit_k_min -15
_diffrn_reflns_limit_l_max 17
_diffrn_reflns_limit_l_min -17
_diffrn_reflns_number 32354
_diffrn_reflns_point_group_measured_fraction_full 0.991
_diffrn_reflns_point_group_measured_fraction_max 0.990
_diffrn_reflns_theta_full 25.242
_diffrn_reflns_theta_max 27.598
_diffrn_reflns_theta_min 2.974
_diffrn_source 'microfocus sealed X-ray tube'
_diffrn_source_current 1.4
_diffrn_source_power 0.07
_diffrn_source_type 'Incoatec I\ms DIAMOND'
_diffrn_source_voltage 50.0
_diffrn_standards_number 0
_exptl_absorpt_coefficient_mu 0.069
_exptl_absorpt_correction_T_max 0.7456
_exptl_absorpt_correction_T_min 0.6299
_exptl_absorpt_correction_type multi-scan
_exptl_absorpt_process_details
;
SADABS-2016/2 (Bruker,2016/2) was used for absorption correction.
wR2(int) was 0.1217 before and 0.0784 after correction.
The Ratio of minimum to maximum transmission is 0.8448.
The \l/2 correction factor is Not present.
;
_exptl_crystal_density_diffrn 1.149
_exptl_crystal_description block
_exptl_crystal_F_000 408
_exptl_crystal_size_max 0.13
_exptl_crystal_size_mid 0.12
_exptl_crystal_size_min 0.1
_refine_diff_density_max 0.272
_refine_diff_density_min -0.210
_refine_diff_density_rms 0.035
_refine_ls_extinction_method none
_refine_ls_goodness_of_fit_ref 1.031
_refine_ls_hydrogen_treatment constr
_refine_ls_matrix_type full
_refine_ls_number_parameters 299
_refine_ls_number_reflns 5054
_refine_ls_number_restraints 87
_refine_ls_restrained_S_all 1.075
_refine_ls_R_factor_all 0.1377
_refine_ls_R_factor_gt 0.0746
_refine_ls_shift/su_max 0.000
_refine_ls_shift/su_mean 0.000
_refine_ls_structure_factor_coef Fsqd
_refine_ls_weighting_details 'w=1/[\s^2^(Fo^2^)+(0.1183P)^2^+0.2349P] where P=(Fo^2^+2Fc^2^)/3'
_refine_ls_weighting_scheme calc
_refine_ls_wR_factor_gt 0.2036
_refine_ls_wR_factor_ref 0.2676
_reflns_Friedel_coverage 0.000
_reflns_number_gt 2495
_reflns_number_total 5054
_reflns_threshold_expression 'I > 2\s(I)'
_cod_data_source_file d4cc03720k2.cif
_cod_data_source_block mo_230921lu_lgpz180396_0m
_cod_depositor_comments
;
The following automatic conversions were performed:

data item '_diffrn_radiation_probe' value 'X-ray' was changed to
'x-ray' in accordance with the
/home/data/users/saulius/crontab/automatic-downloads/rss-feeds/RSC/lib/dictionaries/cif_core.dic
dictionary named 'cif_core.dic' version 2.4.2 last updated on
2011-04-26.

Automatic conversion script
Id: cif_fix_values 8170 2020-07-09 18:12:32Z antanas 

 Adding full bibliography for 7133717.cif.
;
_cod_original_cell_volume 1103.0(8)
_cod_database_code 7133717
_shelx_shelxl_version_number 2019/3
_shelx_space_group_comment
;
The symmetry employed for this shelxl refinement is uniquely defined
by the following loop, which should always be used as a source of
symmetry information in preference to the above space-group names.
They are only intended as comments.
;
_shelx_estimated_absorpt_t_max 0.993
_shelx_estimated_absorpt_t_min 0.991
_olex2_refinement_description
;
1. Fixed Uiso
 At 1.2 times of:
  All C(H) groups
 At 1.5 times of:
  All C(H,H,H) groups
2. Restrained distances
 C24-C21 \\sim C23A-C21 \\sim C23-C21 \\sim C22A-C21 \\sim C22-C21 \\sim
C24A-C21
 with sigma of 0.02
3. Uiso/Uaniso restraints and constraints
C21 \\sim C24 \\sim C23 \\sim C22 \\sim C22A \\sim C23A \\sim C24A: within 2A
with sigma of 0.01 and sigma for terminal atoms of 0.02 within 2A
4. Others
 Sof(C22A)=Sof(H22D)=Sof(H22E)=Sof(H22F)=Sof(C23A)=Sof(H23D)=Sof(H23E)=
 Sof(H23F)=Sof(C24A)=Sof(H24D)=Sof(H24E)=Sof(H24F)=1-FVAR(1)
 Sof(C24)=Sof(H24A)=Sof(H24B)=Sof(H24C)=Sof(C23)=Sof(H23A)=Sof(H23B)=Sof(H23C)=
 Sof(C22)=Sof(H22A)=Sof(H22B)=Sof(H22C)=FVAR(1)
5.a Aromatic/amide H refined with riding coordinates:
 C15(H15), C9(H9), C19(H19), C6(H6), C3(H3), C26(H26), C4(H4), C5(H5), C25(H25)
5.b Idealised Me refined as rotating group:
 C12(H12A,H12B,H12C), C13(H13A,H13B,H13C), C14(H14A,H14B,H14C), C24(H24A,H24B,
 H24C), C23(H23A,H23B,H23C), C22(H22A,H22B,H22C), C22A(H22D,H22E,H22F),
 C23A(H23D,H23E,H23F), C24A(H24D,H24E,H24F)
;
_olex2_submission_special_instructions 'No special instructions were received'
_site XU

loop_
_space_group_symop_operation_xyz
'x, y, z'
'-x, -y, -z'

loop_
_atom_site_label
_atom_site_type_symbol
_atom_site_fract_x
_atom_site_fract_y
_atom_site_fract_z
_atom_site_U_iso_or_equiv
_atom_site_adp_type
_atom_site_occupancy
_atom_site_site_symmetry_order
_atom_site_calc_flag
_atom_site_refinement_flags_posn
_atom_site_refinement_flags_adp
_atom_site_refinement_flags_occupancy
_atom_site_disorder_assembly
_atom_site_disorder_group
N1 N 0.2416(3) 0.51178(16) 0.63499(16) 0.0669(6) Uani 1 1 d . . . . .
O1 O 0.1939(3) 0.32922(17) 0.69877(19) 0.1045(7) Uani 1 1 d . . . . .
C15 C 0.2834(4) 0.7982(2) 0.51071(17) 0.0630(6) Uani 1 1 d . . . . .
H15 H 0.286706 0.865219 0.530700 0.076 Uiso 1 1 calc R U . . .
C16 C 0.2673(3) 0.69945(19) 0.58458(17) 0.0585(6) Uani 1 1 d . . . . .
C10 C 0.2946(4) 0.7977(2) 0.40630(18) 0.0663(6) Uani 1 1 d . . . . .
C17 C 0.2614(3) 0.60179(19) 0.55165(19) 0.0599(6) Uani 1 1 d . . . . .
C8 C 0.2709(3) 0.59536(19) 0.44970(19) 0.0615(6) Uani 1 1 d . . . . .
C9 C 0.2872(4) 0.6966(2) 0.37821(19) 0.0675(7) Uani 1 1 d . . . . .
H9 H 0.293335 0.696804 0.308755 0.081 Uiso 1 1 calc R U . . .
C7 C 0.2561(3) 0.4860(2) 0.4305(2) 0.0677(7) Uani 1 1 d . . . . .
C18 C 0.2508(3) 0.6684(2) 0.69600(18) 0.0635(6) Uani 1 1 d . . . . .
C19 C 0.2493(4) 0.7279(2) 0.77136(19) 0.0744(7) Uani 1 1 d . . . . .
H19 H 0.258940 0.804630 0.752485 0.089 Uiso 1 1 calc R U . . .
C27 C 0.2359(4) 0.5529(2) 0.7249(2) 0.0692(7) Uani 1 1 d . . . . .
C1 C 0.2207(4) 0.4060(2) 0.6235(2) 0.0777(8) Uani 1 1 d . . . . .
C2 C 0.2307(3) 0.3950(2) 0.5157(2) 0.0742(7) Uani 1 1 d . . . . .
C6 C 0.2617(4) 0.4673(3) 0.3316(3) 0.0830(8) Uani 1 1 d . . . . .
H6 H 0.278040 0.526011 0.274598 0.100 Uiso 1 1 calc R U . . .
C11 C 0.3067(5) 0.9094(2) 0.3263(2) 0.0819(8) Uani 1 1 d . . . . .
C3 C 0.2119(4) 0.2895(2) 0.5001(3) 0.0935(10) Uani 1 1 d . . . . .
H3 H 0.195095 0.229685 0.555985 0.112 Uiso 1 1 calc R U . . .
C26 C 0.2203(5) 0.4970(3) 0.8268(2) 0.0909(9) Uani 1 1 d . . . . .
H26 H 0.210556 0.420188 0.845791 0.109 Uiso 1 1 calc R U . . .
C20 C 0.2335(5) 0.6747(3) 0.8750(2) 0.0881(9) Uani 1 1 d . . . . .
C4 C 0.2185(4) 0.2743(3) 0.4012(4) 0.1062(12) Uani 1 1 d . . . . .
H4 H 0.206060 0.203988 0.390754 0.127 Uiso 1 1 calc R U . . .
C5 C 0.2432(4) 0.3622(3) 0.3183(3) 0.0990(11) Uani 1 1 d . . . . .
H5 H 0.247439 0.350717 0.252193 0.119 Uiso 1 1 calc R U . . .
C25 C 0.2198(5) 0.5600(3) 0.8995(2) 0.0995(10) Uani 1 1 d . . . . .
H25 H 0.209718 0.523444 0.968493 0.119 Uiso 1 1 calc R U . . .
C12 C 0.4602(6) 0.9695(3) 0.3449(3) 0.1182(13) Uani 1 1 d . . . . .
H12A H 0.430418 0.984242 0.413215 0.177 Uiso 1 1 calc R U . . .
H12B H 0.461850 1.040103 0.295670 0.177 Uiso 1 1 calc R U . . .
H12C H 0.585925 0.922450 0.337565 0.177 Uiso 1 1 calc R U . . .
C13 C 0.1105(6) 0.9889(3) 0.3378(3) 0.1299(14) Uani 1 1 d . . . . .
H13A H 0.009409 0.954059 0.325131 0.195 Uiso 1 1 calc R U . . .
H13B H 0.117259 1.059478 0.289211 0.195 Uiso 1 1 calc R U . . .
H13C H 0.081995 1.002845 0.406435 0.195 Uiso 1 1 calc R U . . .
C21 C 0.2342(7) 0.7402(4) 0.9584(2) 0.1180(13) Uani 1 1 d D U . . .
C14 C 0.3580(10) 0.8895(4) 0.2171(3) 0.175(2) Uani 1 1 d . . . . .
H14A H 0.475585 0.834913 0.212310 0.263 Uiso 1 1 calc R U . . .
H14B H 0.377403 0.959790 0.170236 0.263 Uiso 1 1 calc R U . . .
H14C H 0.253410 0.861375 0.199684 0.263 Uiso 1 1 calc R U . . .
C24 C 0.2428(13) 0.6570(6) 1.0661(4) 0.122(2) Uani 0.620(6) 1 d D U P A 1
H24A H 0.130208 0.619931 1.083654 0.184 Uiso 0.620(6) 1 calc R U P A 1
H24B H 0.244412 0.699156 1.117431 0.184 Uiso 0.620(6) 1 calc R U P A 1
H24C H 0.358923 0.601065 1.063175 0.184 Uiso 0.620(6) 1 calc R U P A 1
C23 C 0.4353(14) 0.7787(9) 0.9385(5) 0.163(3) Uani 0.620(6) 1 d D U P A 1
H23A H 0.536611 0.714222 0.934227 0.245 Uiso 0.620(6) 1 calc R U P A 1
H23B H 0.448844 0.812008 0.993939 0.245 Uiso 0.620(6) 1 calc R U P A 1
H23C H 0.445612 0.833756 0.874951 0.245 Uiso 0.620(6) 1 calc R U P A 1
C22 C 0.0354(17) 0.8139(9) 0.9666(7) 0.195(4) Uani 0.620(6) 1 d D U P A 1
H22A H 0.027728 0.874006 0.906542 0.293 Uiso 0.620(6) 1 calc R U P A 1
H22B H 0.015685 0.845878 1.026798 0.293 Uiso 0.620(6) 1 calc R U P A 1
H22C H -0.063589 0.768665 0.971709 0.293 Uiso 0.620(6) 1 calc R U P A 1
C22A C 0.230(2) 0.8696(8) 0.9207(7) 0.127(3) Uani 0.380(6) 1 d D U P A 2
H22D H 0.348854 0.883131 0.875831 0.191 Uiso 0.380(6) 1 calc R U P A 2
H22E H 0.219102 0.904084 0.978775 0.191 Uiso 0.380(6) 1 calc R U P A 2
H22F H 0.120731 0.901933 0.883962 0.191 Uiso 0.380(6) 1 calc R U P A 2
C23A C 0.405(2) 0.6885(15) 1.0173(11) 0.178(5) Uani 0.380(6) 1 d D U P A 2
H23D H 0.384464 0.615684 1.058706 0.267 Uiso 0.380(6) 1 calc R U P A 2
H23E H 0.417407 0.737564 1.060839 0.267 Uiso 0.380(6) 1 calc R U P A 2
H23F H 0.522881 0.679419 0.969590 0.267 Uiso 0.380(6) 1 calc R U P A 2
C24A C 0.057(3) 0.7340(16) 1.0408(12) 0.184(5) Uani 0.380(6) 1 d D U P A 2
H24D H -0.058509 0.746502 1.008772 0.277 Uiso 0.380(6) 1 calc R U P A 2
H24E H 0.047956 0.791264 1.079885 0.277 Uiso 0.380(6) 1 calc R U P A 2
H24F H 0.070626 0.660385 1.085694 0.277 Uiso 0.380(6) 1 calc R U P A 2

loop_
_atom_site_aniso_label
_atom_site_aniso_U_11
_atom_site_aniso_U_22
_atom_site_aniso_U_33
_atom_site_aniso_U_23
_atom_site_aniso_U_13
_atom_site_aniso_U_12
N1 0.0579(12) 0.0597(12) 0.0807(14) -0.0060(10) -0.0106(10) -0.0133(9)
O1 0.1100(17) 0.0706(12) 0.1232(18) 0.0048(12) -0.0077(13) -0.0293(11)
C15 0.0720(15) 0.0605(13) 0.0588(13) -0.0127(11) -0.0114(11) -0.0138(11)
C16 0.0551(13) 0.0620(13) 0.0596(13) -0.0119(11) -0.0108(10) -0.0105(10)
C10 0.0760(16) 0.0611(14) 0.0619(14) -0.0134(11) -0.0131(11) -0.0079(11)
C17 0.0490(12) 0.0582(13) 0.0714(14) -0.0095(11) -0.0115(10) -0.0084(9)
C8 0.0510(13) 0.0591(14) 0.0775(16) -0.0208(12) -0.0126(11) -0.0048(10)
C9 0.0718(16) 0.0698(15) 0.0639(14) -0.0214(12) -0.0120(11) -0.0073(12)
C7 0.0476(13) 0.0671(15) 0.0937(18) -0.0309(14) -0.0116(11) -0.0029(10)
C18 0.0588(14) 0.0703(15) 0.0610(14) -0.0074(11) -0.0101(10) -0.0155(11)
C19 0.0812(18) 0.0857(18) 0.0579(14) -0.0088(13) -0.0119(12) -0.0231(14)
C27 0.0629(15) 0.0714(16) 0.0712(16) -0.0046(13) -0.0089(11) -0.0183(12)
C1 0.0575(15) 0.0628(15) 0.109(2) -0.0099(15) -0.0087(14) -0.0124(11)
C2 0.0482(13) 0.0629(15) 0.115(2) -0.0265(15) -0.0137(13) -0.0059(11)
C6 0.0652(16) 0.0861(19) 0.111(2) -0.0484(17) -0.0167(14) -0.0046(13)
C11 0.117(2) 0.0675(16) 0.0608(15) -0.0073(12) -0.0195(14) -0.0146(15)
C3 0.0628(17) 0.0675(17) 0.158(3) -0.039(2) -0.0154(17) -0.0091(13)
C26 0.095(2) 0.090(2) 0.0799(19) 0.0108(16) -0.0132(15) -0.0291(16)
C20 0.093(2) 0.110(2) 0.0626(16) -0.0065(15) -0.0122(14) -0.0323(17)
C4 0.0706(19) 0.084(2) 0.182(4) -0.067(3) -0.020(2) -0.0059(16)
C5 0.0718(19) 0.102(2) 0.142(3) -0.070(2) -0.0195(18) -0.0013(17)
C25 0.116(3) 0.112(3) 0.0653(17) 0.0070(17) -0.0128(16) -0.037(2)
C12 0.147(3) 0.099(2) 0.105(2) 0.019(2) -0.027(2) -0.050(2)
C13 0.135(3) 0.087(2) 0.149(3) 0.018(2) -0.050(3) 0.000(2)
C21 0.165(4) 0.138(3) 0.0580(17) -0.0192(19) -0.017(2) -0.044(3)
C14 0.358(8) 0.108(3) 0.060(2) -0.0075(19) -0.005(3) -0.070(4)
C24 0.152(6) 0.167(6) 0.056(3) -0.014(3) -0.014(3) -0.057(5)
C23 0.247(8) 0.195(7) 0.090(4) -0.039(5) -0.006(5) -0.140(6)
C22 0.279(9) 0.176(7) 0.120(6) -0.067(5) -0.059(6) 0.059(7)
C22A 0.222(10) 0.114(6) 0.067(5) -0.035(5) -0.013(6) -0.065(6)
C23A 0.230(10) 0.203(10) 0.114(8) -0.035(8) -0.055(8) -0.033(9)
C24A 0.232(10) 0.182(10) 0.128(8) -0.047(8) 0.038(8) -0.048(9)

loop_
_atom_type_symbol
_atom_type_description
_atom_type_scat_dispersion_real
_atom_type_scat_dispersion_imag
_atom_type_scat_source
C C 0.0033 0.0016 'International Tables Vol C Tables 4.2.6.8 and 6.1.1.4'
H H 0.0000 0.0000 'International Tables Vol C Tables 4.2.6.8 and 6.1.1.4'
N N 0.0061 0.0033 'International Tables Vol C Tables 4.2.6.8 and 6.1.1.4'
O O 0.0106 0.0060 'International Tables Vol C Tables 4.2.6.8 and 6.1.1.4'

loop_
_geom_angle_atom_site_label_1
_geom_angle_atom_site_label_2
_geom_angle_atom_site_label_3
_geom_angle
_geom_angle_site_symmetry_1
_geom_angle_site_symmetry_3
_geom_angle_publ_flag
C17 N1 C27 107.4(2) . . ?
C1 N1 C17 122.2(2) . . ?
C1 N1 C27 130.3(2) . . ?
C16 C15 H15 119.8 . . ?
C16 C15 C10 120.4(2) . . ?
C10 C15 H15 119.8 . . ?
C15 C16 C18 135.7(2) . . ?
C17 C16 C15 118.0(2) . . ?
C17 C16 C18 106.3(2) . . ?
C15 C10 C11 119.2(2) . . ?
C9 C10 C15 118.8(2) . . ?
C9 C10 C11 122.0(2) . . ?
C16 C17 N1 110.6(2) . . ?
C16 C17 C8 124.7(2) . . ?
C8 C17 N1 124.8(2) . . ?
C17 C8 C9 115.3(2) . . ?
C17 C8 C7 116.6(2) . . ?
C9 C8 C7 128.0(2) . . ?
C10 C9 H9 118.6 . . ?
C8 C9 C10 122.8(2) . . ?
C8 C9 H9 118.6 . . ?
C2 C7 C8 118.6(2) . . ?
C6 C7 C8 122.9(3) . . ?
C6 C7 C2 118.4(2) . . ?
C19 C18 C16 133.5(2) . . ?
C19 C18 C27 119.2(2) . . ?
C27 C18 C16 107.3(2) . . ?
C18 C19 H19 119.5 . . ?
C18 C19 C20 121.1(3) . . ?
C20 C19 H19 119.5 . . ?
C18 C27 N1 108.4(2) . . ?
C26 C27 N1 130.1(3) . . ?
C26 C27 C18 121.5(3) . . ?
N1 C1 C2 115.0(2) . . ?
O1 C1 N1 121.0(3) . . ?
O1 C1 C2 124.0(3) . . ?
C7 C2 C1 122.8(2) . . ?
C3 C2 C7 120.1(3) . . ?
C3 C2 C1 117.1(3) . . ?
C7 C6 H6 119.8 . . ?
C5 C6 C7 120.3(3) . . ?
C5 C6 H6 119.8 . . ?
C12 C11 C10 111.0(2) . . ?
C12 C11 C13 107.1(3) . . ?
C12 C11 C14 107.6(3) . . ?
C13 C11 C10 108.7(3) . . ?
C14 C11 C10 112.0(3) . . ?
C14 C11 C13 110.3(3) . . ?
C2 C3 H3 120.1 . . ?
C4 C3 C2 119.8(3) . . ?
C4 C3 H3 120.1 . . ?
C27 C26 H26 121.4 . . ?
C27 C26 C25 117.2(3) . . ?
C25 C26 H26 121.4 . . ?
C19 C20 C21 121.1(3) . . ?
C25 C20 C19 117.4(3) . . ?
C25 C20 C21 121.5(3) . . ?
C3 C4 H4 119.8 . . ?
C5 C4 C3 120.4(3) . . ?
C5 C4 H4 119.8 . . ?
C6 C5 H5 119.5 . . ?
C4 C5 C6 121.0(3) . . ?
C4 C5 H5 119.5 . . ?
C26 C25 C20 123.5(3) . . ?
C26 C25 H25 118.2 . . ?
C20 C25 H25 118.2 . . ?
C11 C12 H12A 109.5 . . ?
C11 C12 H12B 109.5 . . ?
C11 C12 H12C 109.5 . . ?
H12A C12 H12B 109.5 . . ?
H12A C12 H12C 109.5 . . ?
H12B C12 H12C 109.5 . . ?
C11 C13 H13A 109.5 . . ?
C11 C13 H13B 109.5 . . ?
C11 C13 H13C 109.5 . . ?
H13A C13 H13B 109.5 . . ?
H13A C13 H13C 109.5 . . ?
H13B C13 H13C 109.5 . . ?
C20 C21 C24 110.5(4) . . ?
C20 C21 C23 106.5(4) . . ?
C20 C21 C22A 115.6(4) . . ?
C23 C21 C24 101.5(5) . . ?
C22 C21 C20 105.1(4) . . ?
C22 C21 C24 105.3(5) . . ?
C22 C21 C23 127.5(7) . . ?
C23A C21 C20 110.4(7) . . ?
C23A C21 C22A 110.0(9) . . ?
C23A C21 C24A 104.0(10) . . ?
C24A C21 C20 113.4(7) . . ?
C24A C21 C22A 102.7(9) . . ?
C11 C14 H14A 109.5 . . ?
C11 C14 H14B 109.5 . . ?
C11 C14 H14C 109.5 . . ?
H14A C14 H14B 109.5 . . ?
H14A C14 H14C 109.5 . . ?
H14B C14 H14C 109.5 . . ?
C21 C24 H24A 109.5 . . ?
C21 C24 H24B 109.5 . . ?
C21 C24 H24C 109.5 . . ?
H24A C24 H24B 109.5 . . ?
H24A C24 H24C 109.5 . . ?
H24B C24 H24C 109.5 . . ?
C21 C23 H23A 109.5 . . ?
C21 C23 H23B 109.5 . . ?
C21 C23 H23C 109.5 . . ?
H23A C23 H23B 109.5 . . ?
H23A C23 H23C 109.5 . . ?
H23B C23 H23C 109.5 . . ?
C21 C22 H22A 109.5 . . ?
C21 C22 H22B 109.5 . . ?
C21 C22 H22C 109.5 . . ?
H22A C22 H22B 109.5 . . ?
H22A C22 H22C 109.5 . . ?
H22B C22 H22C 109.5 . . ?
C21 C22A H22D 109.5 . . ?
C21 C22A H22E 109.5 . . ?
C21 C22A H22F 109.5 . . ?
H22D C22A H22E 109.5 . . ?
H22D C22A H22F 109.5 . . ?
H22E C22A H22F 109.5 . . ?
C21 C23A H23D 109.5 . . ?
C21 C23A H23E 109.5 . . ?
C21 C23A H23F 109.5 . . ?
H23D C23A H23E 109.5 . . ?
H23D C23A H23F 109.5 . . ?
H23E C23A H23F 109.5 . . ?
C21 C24A H24D 109.5 . . ?
C21 C24A H24E 109.5 . . ?
C21 C24A H24F 109.5 . . ?
H24D C24A H24E 109.5 . . ?
H24D C24A H24F 109.5 . . ?
H24E C24A H24F 109.5 . . ?

loop_
_geom_bond_atom_site_label_1
_geom_bond_atom_site_label_2
_geom_bond_distance
_geom_bond_site_symmetry_2
_geom_bond_publ_flag
N1 C17 1.387(3) . ?
N1 C27 1.411(3) . ?
N1 C1 1.383(3) . ?
O1 C1 1.228(3) . ?
C15 H15 0.9300 . ?
C15 C16 1.386(3) . ?
C15 C10 1.398(3) . ?
C16 C17 1.384(3) . ?
C16 C18 1.451(3) . ?
C10 C9 1.394(3) . ?
C10 C11 1.539(4) . ?
C17 C8 1.386(4) . ?
C8 C9 1.394(3) . ?
C8 C7 1.453(3) . ?
C9 H9 0.9300 . ?
C7 C2 1.416(4) . ?
C7 C6 1.399(4) . ?
C18 C19 1.382(4) . ?
C18 C27 1.400(4) . ?
C19 H19 0.9300 . ?
C19 C20 1.392(4) . ?
C27 C26 1.380(4) . ?
C1 C2 1.481(4) . ?
C2 C3 1.395(4) . ?
C6 H6 0.9300 . ?
C6 C5 1.379(4) . ?
C11 C12 1.512(5) . ?
C11 C13 1.532(5) . ?
C11 C14 1.519(4) . ?
C3 H3 0.9300 . ?
C3 C4 1.382(5) . ?
C26 H26 0.9300 . ?
C26 C25 1.385(5) . ?
C20 C25 1.388(5) . ?
C20 C21 1.532(5) . ?
C4 H4 0.9300 . ?
C4 C5 1.372(5) . ?
C5 H5 0.9300 . ?
C25 H25 0.9300 . ?
C12 H12A 0.9600 . ?
C12 H12B 0.9600 . ?
C12 H12C 0.9600 . ?
C13 H13A 0.9600 . ?
C13 H13B 0.9600 . ?
C13 H13C 0.9600 . ?
C21 C24 1.570(6) . ?
C21 C23 1.544(8) . ?
C21 C22 1.511(8) . ?
C21 C22A 1.546(9) . ?
C21 C23A 1.513(11) . ?
C21 C24A 1.518(11) . ?
C14 H14A 0.9600 . ?
C14 H14B 0.9600 . ?
C14 H14C 0.9600 . ?
C24 H24A 0.9600 . ?
C24 H24B 0.9600 . ?
C24 H24C 0.9600 . ?
C23 H23A 0.9600 . ?
C23 H23B 0.9600 . ?
C23 H23C 0.9600 . ?
C22 H22A 0.9600 . ?
C22 H22B 0.9600 . ?
C22 H22C 0.9600 . ?
C22A H22D 0.9600 . ?
C22A H22E 0.9600 . ?
C22A H22F 0.9600 . ?
C23A H23D 0.9600 . ?
C23A H23E 0.9600 . ?
C23A H23F 0.9600 . ?
C24A H24D 0.9600 . ?
C24A H24E 0.9600 . ?
C24A H24F 0.9600 . ?

loop_
_geom_torsion_atom_site_label_1
_geom_torsion_atom_site_label_2
_geom_torsion_atom_site_label_3
_geom_torsion_atom_site_label_4
_geom_torsion
_geom_torsion_site_symmetry_1
_geom_torsion_site_symmetry_2
_geom_torsion_site_symmetry_3
_geom_torsion_site_symmetry_4
_geom_torsion_publ_flag
N1 C17 C8 C9 178.8(2) . . . . ?
N1 C17 C8 C7 0.9(3) . . . . ?
N1 C27 C26 C25 179.6(3) . . . . ?
N1 C1 C2 C7 -1.1(3) . . . . ?
N1 C1 C2 C3 179.5(2) . . . . ?
O1 C1 C2 C7 178.1(2) . . . . ?
O1 C1 C2 C3 -1.3(4) . . . . ?
C15 C16 C17 N1 -178.89(19) . . . . ?
C15 C16 C17 C8 0.1(3) . . . . ?
C15 C16 C18 C19 -1.7(5) . . . . ?
C15 C16 C18 C27 179.0(3) . . . . ?
C15 C10 C9 C8 -0.7(4) . . . . ?
C15 C10 C11 C12 48.4(4) . . . . ?
C15 C10 C11 C13 -69.2(3) . . . . ?
C15 C10 C11 C14 168.7(3) . . . . ?
C16 C15 C10 C9 0.7(4) . . . . ?
C16 C15 C10 C11 178.3(2) . . . . ?
C16 C17 C8 C9 -0.1(3) . . . . ?
C16 C17 C8 C7 -178.0(2) . . . . ?
C16 C18 C19 C20 -179.2(3) . . . . ?
C16 C18 C27 N1 -0.3(3) . . . . ?
C16 C18 C27 C26 179.3(2) . . . . ?
C10 C15 C16 C17 -0.4(4) . . . . ?
C10 C15 C16 C18 -179.3(2) . . . . ?
C17 N1 C27 C18 0.5(3) . . . . ?
C17 N1 C27 C26 -179.1(3) . . . . ?
C17 N1 C1 O1 -176.4(2) . . . . ?
C17 N1 C1 C2 2.8(3) . . . . ?
C17 C16 C18 C19 179.4(3) . . . . ?
C17 C16 C18 C27 0.1(3) . . . . ?
C17 C8 C9 C10 0.3(4) . . . . ?
C17 C8 C7 C2 0.8(3) . . . . ?
C17 C8 C7 C6 179.5(2) . . . . ?
C8 C7 C2 C1 -0.7(3) . . . . ?
C8 C7 C2 C3 178.7(2) . . . . ?
C8 C7 C6 C5 -178.7(2) . . . . ?
C9 C10 C11 C12 -134.0(3) . . . . ?
C9 C10 C11 C13 108.4(3) . . . . ?
C9 C10 C11 C14 -13.7(5) . . . . ?
C9 C8 C7 C2 -176.8(2) . . . . ?
C9 C8 C7 C6 1.8(4) . . . . ?
C7 C8 C9 C10 178.0(2) . . . . ?
C7 C2 C3 C4 0.1(4) . . . . ?
C7 C6 C5 C4 0.2(4) . . . . ?
C18 C16 C17 N1 0.2(3) . . . . ?
C18 C16 C17 C8 179.3(2) . . . . ?
C18 C19 C20 C25 0.1(4) . . . . ?
C18 C19 C20 C21 179.3(3) . . . . ?
C18 C27 C26 C25 0.0(4) . . . . ?
C19 C18 C27 N1 -179.8(2) . . . . ?
C19 C18 C27 C26 -0.2(4) . . . . ?
C19 C20 C25 C26 -0.3(5) . . . . ?
C19 C20 C21 C24 -172.5(4) . . . . ?
C19 C20 C21 C23 -63.1(6) . . . . ?
C19 C20 C21 C22 74.4(6) . . . . ?
C19 C20 C21 C22A 6.5(8) . . . . ?
C19 C20 C21 C23A -119.0(9) . . . . ?
C19 C20 C21 C24A 124.7(9) . . . . ?
C27 N1 C17 C16 -0.5(3) . . . . ?
C27 N1 C17 C8 -179.5(2) . . . . ?
C27 N1 C1 O1 -0.6(4) . . . . ?
C27 N1 C1 C2 178.6(2) . . . . ?
C27 C18 C19 C20 0.1(4) . . . . ?
C27 C26 C25 C20 0.2(5) . . . . ?
C1 N1 C17 C16 176.2(2) . . . . ?
C1 N1 C17 C8 -2.8(4) . . . . ?
C1 N1 C27 C18 -175.8(2) . . . . ?
C1 N1 C27 C26 4.6(4) . . . . ?
C1 C2 C3 C4 179.5(2) . . . . ?
C2 C7 C6 C5 -0.1(4) . . . . ?
C2 C3 C4 C5 0.0(4) . . . . ?
C6 C7 C2 C1 -179.4(2) . . . . ?
C6 C7 C2 C3 0.0(4) . . . . ?
C11 C10 C9 C8 -178.2(2) . . . . ?
C3 C4 C5 C6 -0.1(5) . . . . ?
C25 C20 C21 C24 6.6(6) . . . . ?
C25 C20 C21 C23 116.0(5) . . . . ?
C25 C20 C21 C22 -106.5(6) . . . . ?
C25 C20 C21 C22A -174.4(7) . . . . ?
C25 C20 C21 C23A 60.1(9) . . . . ?
C25 C20 C21 C24A -56.2(10) . . . . ?
C21 C20 C25 C26 -179.4(3) . . . . ?
